data_7124675
loop_
_publ_author_name
'Vidal-Albalat, A'
'Swiderek, K.'
'Izquierdo, J.'
'Rodr\'iguez, S'
'Moliner, V.'
'Gonz\'alez, F V'

_publ_section_title
;
 Catalytic enantioselective epoxidation of nitroalkenes.
;
_journal_issue 65
_journal_name_full 'Chemical communications (Cambridge, England)'
_journal_page_first 10060
_journal_page_last 10063
_journal_paper_doi 10.1039/c6cc03539f
_journal_volume 52
_journal_year 2016
_chemical_absolute_configuration unk
_chemical_formula_moiety 'C9 H9 N O3'
_chemical_formula_sum 'C9 H9 N O3'
_chemical_formula_weight 179.18
_chemical_name_systematic 2-methyl-2-nitro-3-phenyloxirane
_space_group_crystal_system orthorhombic
_space_group_IT_number 19
_space_group_name_Hall 'P 2ac 2ab'
_space_group_name_H-M_alt 'P 21 21 21'
_symmetry_Int_Tables_number 19
_audit_creation_date 2014-10-31
_audit_creation_method
;
Olex2 1.2
(compiled 2014.09.19 svn.r3010 for OlexSys, GUI svn.r4874)
;
_audit_update_record
;
2016-02-22 deposited with the CCDC.
2016-07-18 downloaded from the CCDC.
;
_cell_angle_alpha 90
_cell_angle_beta 90
_cell_angle_gamma 90
_cell_formula_units_Z 4
_cell_length_a 5.4300(2)
_cell_length_b 7.8748(5)
_cell_length_c 20.6997(9)
_cell_measurement_reflns_used 2625
_cell_measurement_temperature 200
_cell_measurement_theta_max 70.1890
_cell_measurement_theta_min 4.2320
_cell_volume 885.12(8)
_computing_cell_refinement
;
CrysAlisPro, Agilent Technologies,
Version 1.171.37.31 (release 14-01-2014 CrysAlis171 .NET)
(compiled Jan 14 2014,18:38:05)
;
_computing_data_collection
;
CrysAlisPro, Agilent Technologies,
Version 1.171.37.31 (release 14-01-2014 CrysAlis171 .NET)
(compiled Jan 14 2014,18:38:05)
;
_computing_data_reduction
;
CrysAlisPro, Agilent Technologies,
Version 1.171.37.31 (release 14-01-2014 CrysAlis171 .NET)
(compiled Jan 14 2014,18:38:05)
;
_computing_molecular_graphics 'Olex2 (Dolomanov et al., 2009)'
_computing_publication_material 'Olex2 (Dolomanov et al., 2009)'
_computing_structure_refinement 'olex2.refine (Bourhis et al., 2013)'
_diffrn_ambient_temperature 200
_diffrn_detector 'CCD plate'
_diffrn_detector_area_resol_mean 10.4051
_diffrn_detector_type Atlas
_diffrn_measured_fraction_theta_full 0.9891
_diffrn_measured_fraction_theta_max 0.9891
_diffrn_measurement_details
;
#__ type_ start__ end____ width___ exp.time_
  1 omega  -49.00   41.00   0.6000    1.0000
omega____ theta____ kappa____ phi______ frames
    -      -37.2932   37.0000    0.0000 150

#__ type_ start__ end____ width___ exp.time_
  2 omega  -70.00   41.00   0.6000    1.0000
omega____ theta____ kappa____ phi______ frames
    -      -37.2932   57.0000   60.0000 185

#__ type_ start__ end____ width___ exp.time_
  3 omega   57.00  129.00   0.6000    1.0000
omega____ theta____ kappa____ phi______ frames
    -       37.2932  178.0000 -120.0000 120

#__ type_ start__ end____ width___ exp.time_
  4 omega   57.00  129.00   0.6000    1.0000
omega____ theta____ kappa____ phi______ frames
    -       37.2932  178.0000  -30.0000 120

#__ type_ start__ end____ width___ exp.time_
  5 omega   26.00   89.60   0.6000    7.0000
omega____ theta____ kappa____ phi______ frames
    -      106.7524  -30.0000  -60.0000 106

#__ type_ start__ end____ width___ exp.time_
  6 omega   28.00   97.00   0.6000    7.0000
omega____ theta____ kappa____ phi______ frames
    -      106.7524  -45.0000    0.0000 115

#__ type_ start__ end____ width___ exp.time_
  7 omega  100.00  178.00   0.6000    7.0000
omega____ theta____ kappa____ phi______ frames
    -      106.7524  111.0000   90.0000 130

#__ type_ start__ end____ width___ exp.time_
  8 omega   57.00  150.00   0.6000    7.0000
omega____ theta____ kappa____ phi______ frames
    -      106.7524  178.0000   90.0000 155

#__ type_ start__ end____ width___ exp.time_
  9 omega   26.00   89.60   0.6000    7.0000
omega____ theta____ kappa____ phi______ frames
    -      106.7524  -30.0000  120.0000 106

#__ type_ start__ end____ width___ exp.time_
 10 omega   28.00   97.00   0.6000    7.0000
omega____ theta____ kappa____ phi______ frames
    -      106.7524  -45.0000   30.0000 115

#__ type_ start__ end____ width___ exp.time_
 11 omega   28.00   97.00   0.6000    7.0000
omega____ theta____ kappa____ phi______ frames
    -      106.7524  -45.0000   60.0000 115

#__ type_ start__ end____ width___ exp.time_
 12 omega   26.00   89.60   0.6000    7.0000
omega____ theta____ kappa____ phi______ frames
    -      106.7524  -30.0000 -150.0000 106

#__ type_ start__ end____ width___ exp.time_
 13 omega -115.00   -5.80   0.6000    1.0000
omega____ theta____ kappa____ phi______ frames
    -      -37.2932  -57.0000 -150.0000 182

#__ type_ start__ end____ width___ exp.time_
 14 omega -115.00   -5.80   0.6000    1.0000
omega____ theta____ kappa____ phi______ frames
    -      -37.2932  -57.0000   90.0000 182

#__ type_ start__ end____ width___ exp.time_
 15 omega -115.00   -5.80   0.6000    1.0000
omega____ theta____ kappa____ phi______ frames
    -      -37.2932  -57.0000  -30.0000 182

#__ type_ start__ end____ width___ exp.time_
 16 omega   69.00  177.00   0.6000    7.0000
omega____ theta____ kappa____ phi______ frames
    -      106.7524   30.0000  120.0000 180

#__ type_ start__ end____ width___ exp.time_
 17 omega   69.00  177.00   0.6000    7.0000
omega____ theta____ kappa____ phi______ frames
    -      106.7524   30.0000   30.0000 180

#__ type_ start__ end____ width___ exp.time_
 18 omega   20.00  108.20   0.6000    7.0000
omega____ theta____ kappa____ phi______ frames
    -      106.7524  -94.0000 -180.0000 147

#__ type_ start__ end____ width___ exp.time_
 19 omega   71.00  165.20   0.6000    7.0000
omega____ theta____ kappa____ phi______ frames
    -      106.7524   77.0000  150.0000 157

#__ type_ start__ end____ width___ exp.time_
 20 omega   26.00  177.20   0.6000    7.0000
omega____ theta____ kappa____ phi______ frames
    -      106.7524   15.0000  -60.0000 252
;
_diffrn_measurement_device 'four-circle diffractometer'
_diffrn_measurement_device_type 'SuperNova, Dual, Cu at zero, Atlas'
_diffrn_measurement_method '\w scans'
_diffrn_orient_matrix_UB_11 0.2754449000
_diffrn_orient_matrix_UB_12 0.0415690000
_diffrn_orient_matrix_UB_13 0.0079828000
_diffrn_orient_matrix_UB_21 0.0521614000
_diffrn_orient_matrix_UB_22 -0.0757808000
_diffrn_orient_matrix_UB_23 -0.0672229000
_diffrn_orient_matrix_UB_31 -0.0427629000
_diffrn_orient_matrix_UB_32 0.1756420000
_diffrn_orient_matrix_UB_33 -0.0308917000
_diffrn_radiation_monochromator mirror
_diffrn_radiation_probe x-ray
_diffrn_radiation_type 'Cu K\a'
_diffrn_radiation_wavelength 1.54184
_diffrn_reflns_av_R_equivalents 0.0410
_diffrn_reflns_av_unetI/netI 0.0234
_diffrn_reflns_limit_h_max 6
_diffrn_reflns_limit_h_min -6
_diffrn_reflns_limit_k_max 9
_diffrn_reflns_limit_k_min -8
_diffrn_reflns_limit_l_max 25
_diffrn_reflns_limit_l_min -25
_diffrn_reflns_number 7633
_diffrn_reflns_theta_full 71.8224
_diffrn_reflns_theta_max 71.82
_diffrn_reflns_theta_min 4.27
_diffrn_source 'sealed X-ray tube'
_diffrn_source_type 'SuperNova (Cu) X-ray Source'
_exptl_absorpt_coefficient_mu 0.859
_exptl_absorpt_correction_T_max 0.996
_exptl_absorpt_correction_T_min 0.989
_exptl_absorpt_correction_type gaussian
_exptl_absorpt_process_details
;
CrysAlisPro, Agilent Technologies,
Version 1.171.37.31 (release 14-01-2014 CrysAlis171 .NET)
(compiled Jan 14 2014,18:38:05)
Numerical absorption correction based on gaussian integration over
			a multifaceted crystal model
Empirical absorption correction using spherical harmonics,
 implemented in SCALE3 ABSPACK scaling algorithm.
;
_exptl_crystal_colour white
_exptl_crystal_colour_primary white
_exptl_crystal_density_diffrn 1.3445
_exptl_crystal_description needle
_exptl_crystal_F_000 377.3919
_exptl_crystal_size_max 0.2772
_exptl_crystal_size_mid 0.1307
_exptl_crystal_size_min 0.0815
_refine_diff_density_max 0.1688
_refine_diff_density_min -0.1871
_refine_diff_density_rms 0.0416
_refine_ls_abs_structure_details 'Flack, H. D. (1983). Acta Cryst. A39, 876-881.'
_refine_ls_abs_structure_Flack -0.1(3)
_refine_ls_d_res_high 0.8114
_refine_ls_d_res_low 10.3499
_refine_ls_goodness_of_fit_ref 1.0944
_refine_ls_hydrogen_treatment constr
_refine_ls_matrix_type full
_refine_ls_number_constraints 16
_refine_ls_number_parameters 118
_refine_ls_number_reflns 1720
_refine_ls_number_restraints 0
_refine_ls_restrained_S_all 1.0944
_refine_ls_R_factor_all 0.0465
_refine_ls_R_factor_gt 0.0414
_refine_ls_shift/su_max 0.0002
_refine_ls_shift/su_mean 0.0000
_refine_ls_structure_factor_coef Fsqd
_refine_ls_weighting_details 'w=1/[\s^2^(Fo^2^)+(0.0776P)^2^+0.0322P] where P=(Fo^2^+2Fc^2^)/3'
_refine_ls_weighting_scheme calc
_refine_ls_wR_factor_gt 0.1126
_refine_ls_wR_factor_ref 0.1189
_reflns_Friedel_coverage 0.983
_reflns_limit_h_max 6
_reflns_limit_h_min -6
_reflns_limit_k_max 9
_reflns_limit_k_min -9
_reflns_limit_l_max 25
_reflns_limit_l_min -25
_reflns_number_gt 1542
_reflns_number_total 1720
_reflns_threshold_expression I>=2u(I)
_cod_data_source_file c6cc03539f2.cif
_cod_data_source_block str1708
_cod_original_cell_volume 885.13(7)
_cod_database_code 7124675
_chemical_oxdiff_formula 'C H N O'
_reflns_odcompleteness_completeness 99.80
_reflns_odcompleteness_iscentric 1
_reflns_odcompleteness_theta 66.97
_olex2_refinement_description
;
1. Fixed Uiso
 At 1.2 times of:
  All C(H) groups, All C(H,H,H) groups
2.a Ternary CH refined with riding coordinates:
 C8(H8)
2.b Aromatic/amide H refined with riding coordinates:
 C5(H5), C6(H6), C2(H2), C3(H3), C4(H4)
2.c Idealised Me refined as rotating group:
 C13(H13a,H13b,H13c)
;
_olex2_submission_original_sample_id Str1708
_olex2_submission_special_instructions 'No special instructions were received'

loop_
_space_group_symop_id
_space_group_symop_operation_xyz
1 x,y,z
2 x+1/2,-y+1/2,-z
3 -x,y+1/2,-z+1/2
4 -x+1/2,-y,z+1/2

loop_
_atom_site_label
_atom_site_type_symbol
_atom_site_fract_x
_atom_site_fract_y
_atom_site_fract_z
_atom_site_U_iso_or_equiv
_atom_site_adp_type
_atom_site_occupancy
_atom_site_refinement_flags_posn
C5 C -0.0570(3) -0.2100(3) -0.24616(8) 0.0461(4) Uani 1.000000 .
H5 H 0.0848(3) -0.2666(3) -0.23315(8) 0.0553(5) Uiso 1.000000 R
C6 C -0.1238(3) -0.2085(2) -0.31086(8) 0.0433(4) Uani 1.000000 .
H6 H -0.0271(3) -0.2648(2) -0.34112(8) 0.0519(5) Uiso 1.000000 R
C2 C -0.4788(3) -0.0408(2) -0.28504(9) 0.0475(4) Uani 1.000000 .
H2 H -0.6203(3) 0.0164(2) -0.29798(9) 0.0570(5) Uiso 1.000000 R
N10 N -0.3218(4) -0.0373(3) -0.51369(7) 0.0606(5) Uani 1.000000 .
C3 C -0.4132(4) -0.0432(2) -0.22039(8) 0.0504(4) Uani 1.000000 .
H3 H -0.5111(4) 0.0116(2) -0.19000(8) 0.0605(5) Uiso 1.000000 R
C8 C -0.4060(4) -0.1270(3) -0.39976(9) 0.0481(4) Uani 1.000000 .
H8 H -0.4106(4) -0.2398(3) -0.41976(9) 0.0577(5) Uiso 1.000000 R
C1 C -0.3344(3) -0.1232(2) -0.33055(8) 0.0406(4) Uani 1.000000 .
C4 C -0.2016(4) -0.1272(2) -0.20099(8) 0.0461(4) Uani 1.000000 .
H4 H -0.1568(4) -0.1280(2) -0.15763(8) 0.0553(5) Uiso 1.000000 R
O12 O -0.1464(4) 0.0178(3) -0.54252(7) 0.0810(5) Uani 1.000000 .
O7 O -0.5903(3) -0.0093(2) -0.42178(7) 0.0617(4) Uani 1.000000 .
O11 O -0.4738(4) -0.1339(3) -0.53645(8) 0.0952(7) Uani 1.000000 .
C13 C -0.2128(4) 0.1711(3) -0.42680(9) 0.0586(5) Uani 1.000000 .
H13a H -0.262(2) 0.2615(6) -0.4551(5) 0.0703(6) Uiso 1.000000 GR
H13b H -0.248(2) 0.2023(11) -0.3829(3) 0.0703(6) Uiso 1.000000 GR
H13c H -0.0395(5) 0.1506(6) -0.4316(7) 0.0703(6) Uiso 1.000000 GR
C9 C -0.3515(4) 0.0144(3) -0.44353(8) 0.0480(4) Uani 1.000000 .

loop_
_atom_site_aniso_label
_atom_site_aniso_U_11
_atom_site_aniso_U_22
_atom_site_aniso_U_33
_atom_site_aniso_U_12
_atom_site_aniso_U_13
_atom_site_aniso_U_23
C5 0.0483(10) 0.0495(9) 0.0404(8) 0.0021(7) 0.0007(7) 0.0014(7)
C6 0.0453(8) 0.0466(9) 0.0379(7) 0.0031(7) 0.0039(7) -0.0030(7)
C2 0.0451(8) 0.0429(9) 0.0546(9) 0.0049(7) 0.0032(7) 0.0004(8)
N10 0.0819(12) 0.0617(10) 0.0381(8) 0.0079(10) -0.0153(8) -0.0005(8)
C3 0.0652(11) 0.0413(9) 0.0448(8) 0.0051(8) 0.0144(8) -0.0023(8)
C8 0.0520(9) 0.0453(9) 0.0469(9) -0.0027(9) -0.0101(7) -0.0037(8)
C1 0.0442(8) 0.0368(8) 0.0406(8) -0.0029(7) -0.0002(6) -0.0006(7)
C4 0.0612(10) 0.0412(9) 0.0358(7) -0.0042(8) 0.0028(7) 0.0003(7)
O12 0.1119(13) 0.0881(12) 0.0431(7) 0.0062(12) 0.0090(9) 0.0061(8)
O7 0.0497(7) 0.0783(10) 0.0572(7) 0.0062(7) -0.0131(6) 0.0042(7)
O11 0.1221(16) 0.1051(15) 0.0584(9) -0.0146(13) -0.0352(10) -0.0217(10)
C13 0.0769(13) 0.0534(11) 0.0454(9) -0.0022(10) -0.0101(9) 0.0032(8)
C9 0.0552(9) 0.0527(10) 0.0361(8) 0.0077(8) -0.0115(7) -0.0020(7)

loop_
_atom_type_symbol
_atom_type_scat_dispersion_real
_atom_type_scat_dispersion_imag
_atom_type_scat_Cromer_Mann_a1
_atom_type_scat_Cromer_Mann_a2
_atom_type_scat_Cromer_Mann_a3
_atom_type_scat_Cromer_Mann_a4
_atom_type_scat_Cromer_Mann_b1
_atom_type_scat_Cromer_Mann_b2
_atom_type_scat_Cromer_Mann_b3
_atom_type_scat_Cromer_Mann_b4
_atom_type_scat_Cromer_Mann_c
_atom_type_scat_source
_atom_type_scat_dispersion_source
H 0.00000 0.00000 0.49300 0.32291 0.14019 0.04081 10.51090 26.12570 3.14236 57.79970 0.0030380000826 'International Tables Volume C Table 6.1.1.4 (pp. 500-502)' 'Henke, Gullikson and Davis, At. Data and Nucl. Data Tables, 1993, 54, 2'
C 0.01920 0.00962 2.31000 1.02000 1.58860 0.86500 20.84390 10.20750 0.56870 51.65120 0.215599998832 'International Tables Volume C Table 6.1.1.4 (pp. 500-502)' 'Henke, Gullikson and Davis, At. Data and Nucl. Data Tables, 1993, 54, 2'
O 0.05239 0.03377 3.04850 2.28680 1.54630 0.86700 13.27710 5.70110 0.32390 32.90890 0.250800013542 'International Tables Volume C Table 6.1.1.4 (pp. 500-502)' 'Henke, Gullikson and Davis, At. Data and Nucl. Data Tables, 1993, 54, 2'
N 0.03256 0.01839 12.21260 3.13220 2.01250 1.16630 0.00570 9.89330 28.99750 0.58260 -11.5290002823 'International Tables Volume C Table 6.1.1.4 (pp. 500-502)' 'Henke, Gullikson and Davis, At. Data and Nucl. Data Tables, 1993, 54, 2'

loop_
_exptl_crystal_face_index_h
_exptl_crystal_face_index_k
_exptl_crystal_face_index_l
_exptl_crystal_face_perp_dist
_exptl_oxdiff_crystal_face_indexfrac_h
_exptl_oxdiff_crystal_face_indexfrac_k
_exptl_oxdiff_crystal_face_indexfrac_l
_exptl_oxdiff_crystal_face_x
_exptl_oxdiff_crystal_face_y
_exptl_oxdiff_crystal_face_z
0 5 6 0.0412 -0.0050 5.0070 5.9744 0.2545 -0.7813 0.6951
1 -4 8 0.1012 1.0072 -3.9850 8.0163 0.1758 -0.1844 -0.9906
0 -5 -3 0.0687 0.0056 -5.0022 -2.9752 -0.2301 0.5794 -0.7869
-1 5 -6 0.0929 -1.0081 4.9876 -6.0216 -0.1184 -0.0258 1.1052
-3 -1 0 0.0332 -3.0002 -1.0008 0.0074 -0.8679 -0.0812 -0.0477
3 1 0 0.0484 3.0002 1.0008 -0.0074 0.8679 0.0812 0.0477
3 -2 4 0.0677 3.0049 -1.9914 4.0060 0.7769 0.0384 -0.6020
0 -5 5 0.0887 0.0074 -4.9896 5.0227 -0.1653 0.0409 -1.0319
3 -1 -5 0.0587 3.0017 -1.0061 -4.9964 0.7451 0.5687 -0.1507
-3 -2 8 0.0914 -2.9973 -1.9877 8.0101 -0.8443 -0.5442 -0.4684
1 -1 -12 0.0997 0.9992 -1.0180 -11.9929 0.1372 0.9355 0.1490
-3 -3 -5 0.0600 -2.9988 -3.0077 -4.9817 -0.9908 0.4064 -0.2461
-3 2 3 0.0438 -3.0034 2.0024 2.9922 -0.7201 -0.5095 0.3877
3 0 6 0.0715 3.0028 0.0107 5.9958 0.8754 -0.2472 -0.3117

loop_
_geom_angle_atom_site_label_1
_geom_angle_atom_site_label_2
_geom_angle_atom_site_label_3
_geom_angle
C4 C5 C6 119.99(17)
C1 C6 C5 120.21(16)
C1 C2 C3 120.29(16)
O11 N10 O12 124.70(18)
C9 N10 O12 117.48(18)
C9 N10 O11 117.80(19)
C4 C3 C2 120.01(16)
O7 C8 C1 118.35(16)
C9 C8 C1 121.86(15)
C9 C8 O7 56.98(12)
C2 C1 C6 119.53(15)
C8 C1 C6 119.31(16)
C8 C1 C2 121.12(16)
C3 C4 C5 119.97(16)
C9 O7 C8 62.52(13)
C8 C9 N10 114.14(16)
O7 C9 N10 111.98(15)
O7 C9 C8 60.50(13)
C13 C9 N10 113.09(17)
C13 C9 C8 126.09(15)
C13 C9 O7 120.70(17)

loop_
_geom_bond_atom_site_label_1
_geom_bond_atom_site_label_2
_geom_bond_distance
C5 C6 1.388(2)
C5 C4 1.384(3)
C6 C1 1.387(2)
C2 C3 1.385(3)
C2 C1 1.387(2)
N10 O12 1.205(3)
N10 O11 1.217(3)
N10 C9 1.517(2)
C3 C4 1.385(3)
C8 C1 1.485(2)
C8 O7 1.438(2)
C8 C9 1.466(3)
O7 C9 1.385(3)
C13 C9 1.486(3)
